data_7704416
loop_
_publ_author_name
'Yi, Gangji'
'Zhang, Chunyang'
'Zhao, Wen'
'Cui, Huihui'
'Chen, Lei'
'Wang, Zhenxing'
'Chen, Xue-Tai'
'Yuan, Aihua'
'Liu, Yuan-Zhong'
'Ouyang, Zhong-Wen'

_publ_section_title
;
 Structure, magnetic anisotropy and relaxation behavior of
 seven-coordinate Co(ii) single-ion magnets perturbed by counter-anions.
;
_journal_issue 22
_journal_name_full 'Dalton transactions (Cambridge, England : 2003)'
_journal_page_first 7620
_journal_page_last 7627
_journal_paper_doi 10.1039/d0dt01232g
_journal_volume 49
_journal_year 2020
_chemical_formula_sum 'C79 H71 B2 Co N7'
_chemical_formula_weight 1198.97
_space_group_crystal_system triclinic
_space_group_IT_number 2
_space_group_name_Hall '-P 1'
_space_group_name_H-M_alt 'P -1'
_atom_sites_solution_hydrogens geom
_audit_creation_method SHELXL-2016/6
_audit_update_record
;
2020-05-12 deposited with the CCDC.	2020-05-13 downloaded from the CCDC.
;
_cell_angle_alpha 95.402(2)
_cell_angle_beta 94.625(2)
_cell_angle_gamma 98.023(2)
_cell_formula_units_Z 2
_cell_length_a 13.1936(4)
_cell_length_b 13.4238(5)
_cell_length_c 18.4168(6)
_cell_measurement_reflns_used 6255
_cell_measurement_temperature 296(2)
_cell_measurement_theta_max 20.914
_cell_measurement_theta_min 2.307
_cell_volume 3200.92(19)
_computing_cell_refinement 'Bruker SMART'
_computing_data_collection 'Bruker SMART'
_computing_data_reduction 'Bruker SAINT'
_computing_molecular_graphics 'DIMOND(Brandenburg & Putz, 2005)'
_computing_publication_material 'Bruker SHELXTL'
_computing_structure_refinement 'SHELXL-2016/6 (Sheldrick, 2016)'
_computing_structure_solution 'SHELXS-97 (Sheldrick, 1990)'
_diffrn_ambient_temperature 296(2)
_diffrn_measured_fraction_theta_full 0.999
_diffrn_measured_fraction_theta_max 0.997
_diffrn_measurement_device_type 'CCD area detector'
_diffrn_measurement_method 'phi and omega scans'
_diffrn_radiation_type MoK\a
_diffrn_radiation_wavelength 0.71073
_diffrn_reflns_av_R_equivalents 0.0505
_diffrn_reflns_av_unetI/netI 0.0641
_diffrn_reflns_Laue_measured_fraction_full 0.999
_diffrn_reflns_Laue_measured_fraction_max 0.997
_diffrn_reflns_limit_h_max 16
_diffrn_reflns_limit_h_min -16
_diffrn_reflns_limit_k_max 16
_diffrn_reflns_limit_k_min -15
_diffrn_reflns_limit_l_max 23
_diffrn_reflns_limit_l_min -22
_diffrn_reflns_number 45066
_diffrn_reflns_point_group_measured_fraction_full 0.999
_diffrn_reflns_point_group_measured_fraction_max 0.997
_diffrn_reflns_theta_full 25.242
_diffrn_reflns_theta_max 26.371
_diffrn_reflns_theta_min 1.116
_exptl_absorpt_coefficient_mu 0.319
_exptl_absorpt_correction_T_max 0.960
_exptl_absorpt_correction_T_min 0.943
_exptl_absorpt_correction_type multi-scan
_exptl_absorpt_process_details sadabs
_exptl_crystal_colour pink
_exptl_crystal_density_diffrn 1.244
_exptl_crystal_description block
_exptl_crystal_F_000 1262
_exptl_crystal_size_max 0.170
_exptl_crystal_size_mid 0.140
_exptl_crystal_size_min 0.120
_refine_diff_density_max 0.313
_refine_diff_density_min -0.340
_refine_diff_density_rms 0.086
_refine_ls_extinction_method none
_refine_ls_goodness_of_fit_ref 1.003
_refine_ls_hydrogen_treatment constr
_refine_ls_matrix_type full
_refine_ls_number_parameters 802
_refine_ls_number_reflns 13058
_refine_ls_number_restraints 6
_refine_ls_restrained_S_all 1.009
_refine_ls_R_factor_all 0.1032
_refine_ls_R_factor_gt 0.0454
_refine_ls_shift/su_max 0.052
_refine_ls_shift/su_mean 0.001
_refine_ls_structure_factor_coef Fsqd
_refine_ls_weighting_details 'w=1/[\s^2^(Fo^2^)+(0.0734P)^2^] where P=(Fo^2^+2Fc^2^)/3'
_refine_ls_weighting_scheme calc
_refine_ls_wR_factor_gt 0.1082
_refine_ls_wR_factor_ref 0.1446
_reflns_Friedel_coverage 0.000
_reflns_number_gt 7692
_reflns_number_total 13058
_reflns_threshold_expression 'I > 2\s(I)'
_cod_data_source_file d0dt01232g3.cif
_cod_data_source_block 4-BPh4
_cod_depositor_comments 'Adding full bibliography for 7704416--7704418.cif.'
_cod_database_code 7704416
_shelx_shelxl_version_number 2016/6
_shelx_space_group_comment
;
The symmetry employed for this shelxl refinement is uniquely defined
by the following loop, which should always be used as a source of
symmetry information in preference to the above space-group names.
They are only intended as comments.
;
_shelx_estimated_absorpt_t_min 0.948
_shelx_estimated_absorpt_t_max 0.963

loop_
_space_group_symop_operation_xyz
'x, y, z'
'-x, -y, -z'

loop_
_atom_site_label
_atom_site_type_symbol
_atom_site_fract_x
_atom_site_fract_y
_atom_site_fract_z
_atom_site_U_iso_or_equiv
_atom_site_adp_type
_atom_site_occupancy
_atom_site_site_symmetry_order
_atom_site_calc_flag
_atom_site_refinement_flags_posn
_atom_site_refinement_flags_adp
_atom_site_refinement_flags_occupancy
_atom_site_disorder_assembly
_atom_site_disorder_group
Co1 Co 0.79637(3) 0.81693(3) 0.73721(2) 0.04226(12) Uani 1 1 d . . . . .
N1 N 0.75385(16) 0.94837(16) 0.81120(12) 0.0499(6) Uani 1 1 d . . . . .
N2 N 0.64631(16) 0.76387(18) 0.76652(12) 0.0535(6) Uani 1 1 d . . . . .
N3 N 0.82446(17) 0.77408(18) 0.86042(12) 0.0535(6) Uani 1 1 d . . . . .
N4 N 0.93165(18) 0.96061(18) 0.74497(12) 0.0552(6) Uani 1 1 d . . . . .
N5 N 0.75337(16) 0.86636(17) 0.62739(11) 0.0483(6) Uani 1 1 d . . . . .
N6 N 0.72502(16) 0.67334(16) 0.66168(11) 0.0477(6) Uani 1 1 d . . . . .
N7 N 0.91655(16) 0.72674(16) 0.72413(11) 0.0453(5) Uani 1 1 d . . . . .
B1 B 0.2825(2) 0.7192(2) 0.53288(17) 0.0484(8) Uani 1 1 d . . . . .
B2 B 0.2761(2) 0.7136(2) 0.03482(15) 0.0398(7) Uani 1 1 d . . . . .
C1 C 0.7966(2) 1.0464(2) 0.78885(17) 0.0590(8) Uani 1 1 d . . . . .
H1A H 0.791594 1.099569 0.827287 0.071 Uiso 1 1 calc R U . . .
H1B H 0.756771 1.059252 0.745008 0.071 Uiso 1 1 calc R U . . .
C2 C 0.9064(2) 1.0482(2) 0.77412(14) 0.0526(7) Uani 1 1 d . . . . .
C3 C 0.9753(3) 1.1367(3) 0.78702(17) 0.0723(9) Uani 1 1 d . . . . .
H3 H 0.955911 1.195424 0.809164 0.087 Uiso 1 1 calc R U . . .
C4 C 1.0731(3) 1.1365(3) 0.7665(2) 0.0932(12) Uani 1 1 d . . . . .
H4 H 1.121197 1.195006 0.774759 0.112 Uiso 1 1 calc R U . . .
C5 C 1.0987(3) 1.0491(4) 0.7338(2) 0.0881(12) Uani 1 1 d . . . . .
H5 H 1.163947 1.047665 0.718326 0.106 Uiso 1 1 calc R U . . .
C6 C 1.0267(3) 0.9633(3) 0.72403(17) 0.0701(9) Uani 1 1 d . . . . .
H6 H 1.044900 0.904178 0.701732 0.084 Uiso 1 1 calc R U . . .
C7 C 0.7956(2) 0.9446(2) 0.88752(15) 0.0573(8) Uani 1 1 d . . . . .
H7A H 0.756189 0.981544 0.920057 0.069 Uiso 1 1 calc R U . . .
H7B H 0.865992 0.978892 0.894096 0.069 Uiso 1 1 calc R U . . .
C8 C 0.7940(2) 0.8406(2) 0.90928(15) 0.0575(8) Uani 1 1 d . . . . .
C9 C 0.7694(3) 0.8177(3) 0.97711(19) 0.0951(13) Uani 1 1 d . . . . .
H9 H 0.747554 0.865704 1.009624 0.114 Uiso 1 1 calc R U . . .
C10 C 0.7776(5) 0.7234(4) 0.9963(3) 0.1328(18) Uani 1 1 d . U . . .
H10 H 0.761165 0.706256 1.042141 0.159 Uiso 1 1 calc R U . . .
C11 C 0.8101(4) 0.6544(3) 0.9477(2) 0.1185(16) Uani 1 1 d . . . . .
H11 H 0.816627 0.589744 0.959850 0.142 Uiso 1 1 calc R U . . .
C12 C 0.8330(3) 0.6826(3) 0.88037(19) 0.0754(10) Uani 1 1 d . . . . .
H12 H 0.855389 0.635728 0.847258 0.090 Uiso 1 1 calc R U . . .
C13 C 0.6403(2) 0.9356(2) 0.80597(19) 0.0726(9) Uani 1 1 d . . . . .
H13A H 0.614409 0.959732 0.761055 0.087 Uiso 1 1 calc R U . . .
H13B H 0.618240 0.975404 0.846910 0.087 Uiso 1 1 calc R U . . .
C14 C 0.5977(2) 0.8268(3) 0.80666(18) 0.0691(9) Uani 1 1 d . . . . .
C15 C 0.5157(3) 0.7908(4) 0.8433(2) 0.1118(15) Uani 1 1 d . . . . .
H15 H 0.482668 0.834777 0.871821 0.134 Uiso 1 1 calc R U . . .
C16 C 0.4839(3) 0.6887(4) 0.8367(3) 0.1276(18) Uani 1 1 d . . . . .
H16 H 0.428838 0.662738 0.861157 0.153 Uiso 1 1 calc R U . . .
C17 C 0.5326(3) 0.6240(3) 0.7942(2) 0.0977(13) Uani 1 1 d . . . . .
H17 H 0.510652 0.554555 0.789084 0.117 Uiso 1 1 calc R U . . .
C18 C 0.6148(2) 0.6644(2) 0.75934(16) 0.0623(8) Uani 1 1 d . . . . .
C19 C 0.6761(2) 0.6052(2) 0.71121(16) 0.0601(8) Uani 1 1 d . . . . .
H19A H 0.728197 0.578656 0.740799 0.072 Uiso 1 1 calc R U . . .
H19B H 0.631615 0.548797 0.682993 0.072 Uiso 1 1 calc R U . . .
C20 C 0.6480(2) 0.7020(2) 0.60752(16) 0.0596(8) Uani 1 1 d . . . . .
H20A H 0.585530 0.710331 0.630266 0.072 Uiso 1 1 calc R U . . .
H20B H 0.631318 0.649001 0.567034 0.072 Uiso 1 1 calc R U . . .
C21 C 0.69044(19) 0.7984(2) 0.57988(14) 0.0509(7) Uani 1 1 d . . . . .
C22 C 0.6628(2) 0.8168(3) 0.50896(17) 0.0686(9) Uani 1 1 d . . . . .
H22 H 0.619898 0.767625 0.477395 0.082 Uiso 1 1 calc R U . . .
C23 C 0.6987(3) 0.9076(3) 0.48531(19) 0.0794(10) Uani 1 1 d . . . . .
H23 H 0.679939 0.921510 0.437972 0.095 Uiso 1 1 calc R U . . .
C24 C 0.7632(3) 0.9777(3) 0.53332(18) 0.0733(9) Uani 1 1 d . . . . .
H24 H 0.789175 1.040174 0.519071 0.088 Uiso 1 1 calc R U . . .
C25 C 0.7884(2) 0.9539(2) 0.60224(16) 0.0594(8) Uani 1 1 d . . . . .
H25 H 0.832784 1.001757 0.633905 0.071 Uiso 1 1 calc R U . . .
C26 C 0.8050(2) 0.6310(2) 0.62426(14) 0.0554(7) Uani 1 1 d . . . . .
H26A H 0.813291 0.661162 0.578867 0.066 Uiso 1 1 calc R U . . .
H26B H 0.784413 0.558701 0.612148 0.066 Uiso 1 1 calc R U . . .
C27 C 0.9058(2) 0.64976(19) 0.67094(13) 0.0421(6) Uani 1 1 d . . . . .
C28 C 0.9830(2) 0.5935(2) 0.65829(14) 0.0522(7) Uani 1 1 d . . . . .
H28 H 0.973039 0.540652 0.620742 0.063 Uiso 1 1 calc R U . . .
C29 C 1.0744(2) 0.6151(2) 0.70096(16) 0.0564(7) Uani 1 1 d . . . . .
H29 H 1.127975 0.578815 0.691987 0.068 Uiso 1 1 calc R U . . .
C30 C 1.0857(2) 0.6913(2) 0.75715(15) 0.0555(7) Uani 1 1 d . . . . .
H30 H 1.146820 0.706687 0.787568 0.067 Uiso 1 1 calc R U . . .
C31 C 1.0059(2) 0.7445(2) 0.76802(14) 0.0515(7) Uani 1 1 d . . . . .
H31 H 1.013426 0.794918 0.807158 0.062 Uiso 1 1 calc R U . . .
C32 C 0.3444(2) 0.8117(2) 0.59232(14) 0.0499(7) Uani 1 1 d . . . . .
C33 C 0.4237(2) 0.8831(2) 0.57543(15) 0.0546(7) Uani 1 1 d . . . . .
H33 H 0.448208 0.874386 0.529666 0.066 Uiso 1 1 calc R U . . .
C34 C 0.4676(2) 0.9661(2) 0.62322(17) 0.0662(8) Uani 1 1 d . . . . .
H34 H 0.520230 1.011593 0.608898 0.079 Uiso 1 1 calc R U . . .
C35 C 0.4350(3) 0.9824(3) 0.69103(19) 0.0717(9) Uani 1 1 d . . . . .
H35 H 0.463042 1.039470 0.722646 0.086 Uiso 1 1 calc R U . . .
C36 C 0.3602(3) 0.9127(3) 0.71123(17) 0.0761(10) Uani 1 1 d . . . . .
H36 H 0.338253 0.921437 0.757831 0.091 Uiso 1 1 calc R U . . .
C37 C 0.3164(2) 0.8292(3) 0.66351(16) 0.0679(9) Uani 1 1 d . . . . .
H37 H 0.266163 0.782691 0.679463 0.081 Uiso 1 1 calc R U . . .
C38 C 0.2574(2) 0.6140(2) 0.57013(14) 0.0497(7) Uani 1 1 d . . . . .
C39 C 0.3186(2) 0.5879(3) 0.62907(16) 0.0623(8) Uani 1 1 d . . . . .
H39 H 0.373685 0.634952 0.650783 0.075 Uiso 1 1 calc R U . . .
C40 C 0.3005(3) 0.4946(3) 0.65657(19) 0.0743(10) Uani 1 1 d . . . . .
H40 H 0.342584 0.480365 0.696077 0.089 Uiso 1 1 calc R U . . .
C41 C 0.2199(3) 0.4237(3) 0.6248(2) 0.0782(11) Uani 1 1 d . . . . .
H41 H 0.207650 0.360804 0.642417 0.094 Uiso 1 1 calc R U . . .
C42 C 0.1575(3) 0.4461(2) 0.56694(19) 0.0718(10) Uani 1 1 d . . . . .
H42 H 0.102927 0.398301 0.545335 0.086 Uiso 1 1 calc R U . . .
C43 C 0.1758(2) 0.5392(2) 0.54097(15) 0.0578(8) Uani 1 1 d . . . . .
H43 H 0.131916 0.553082 0.502320 0.069 Uiso 1 1 calc R U . . .
C44 C 0.1729(2) 0.7530(2) 0.50157(14) 0.0481(7) Uani 1 1 d . . . . .
C45 C 0.1137(2) 0.8055(2) 0.54604(17) 0.0660(8) Uani 1 1 d . . . . .
H45 H 0.136625 0.822006 0.595374 0.079 Uiso 1 1 calc R U . . .
C46 C 0.0222(3) 0.8344(3) 0.5202(2) 0.0838(11) Uani 1 1 d . . . . .
H46 H -0.015228 0.868539 0.552368 0.101 Uiso 1 1 calc R U . . .
C47 C -0.0138(3) 0.8134(3) 0.4482(2) 0.0809(10) Uani 1 1 d . . . . .
H47 H -0.073707 0.835776 0.430510 0.097 Uiso 1 1 calc R U . . .
C48 C 0.0398(3) 0.7590(3) 0.4025(2) 0.0813(10) Uani 1 1 d . . . . .
H48 H 0.015187 0.741928 0.353552 0.098 Uiso 1 1 calc R U . . .
C49 C 0.1304(2) 0.7292(2) 0.42919(16) 0.0642(8) Uani 1 1 d . . . . .
H49 H 0.164898 0.691275 0.397178 0.077 Uiso 1 1 calc R U . . .
C50 C 0.3554(2) 0.6980(2) 0.46543(13) 0.0460(6) Uani 1 1 d . . . . .
C51 C 0.3668(2) 0.7607(2) 0.40937(15) 0.0567(7) Uani 1 1 d . . . . .
H51 H 0.329933 0.814849 0.408794 0.068 Uiso 1 1 calc R U . . .
C52 C 0.4311(2) 0.7456(3) 0.35440(15) 0.0634(8) Uani 1 1 d . . . . .
H52 H 0.436010 0.788802 0.317805 0.076 Uiso 1 1 calc R U . . .
C53 C 0.4873(2) 0.6666(3) 0.35419(16) 0.0628(8) Uani 1 1 d . . . . .
H53 H 0.530476 0.656174 0.317573 0.075 Uiso 1 1 calc R U . . .
C54 C 0.4791(2) 0.6034(2) 0.40854(16) 0.0571(8) Uani 1 1 d . . . . .
H54 H 0.517593 0.550421 0.409428 0.069 Uiso 1 1 calc R U . . .
C55 C 0.4134(2) 0.6190(2) 0.46200(15) 0.0506(7) Uani 1 1 d . . . . .
H55 H 0.407619 0.574178 0.497539 0.061 Uiso 1 1 calc R U . . .
C56 C 0.39101(19) 0.76976(19) 0.07081(13) 0.0432(6) Uani 1 1 d . . . . .
C57 C 0.4517(2) 0.7230(2) 0.11969(15) 0.0565(7) Uani 1 1 d . . . . .
H57 H 0.425188 0.659865 0.132545 0.068 Uiso 1 1 calc R U . . .
C58 C 0.5495(2) 0.7667(3) 0.14963(17) 0.0657(9) Uani 1 1 d . . . . .
H58 H 0.586348 0.733214 0.182276 0.079 Uiso 1 1 calc R U . . .
C59 C 0.5921(2) 0.8590(3) 0.13137(18) 0.0663(9) Uani 1 1 d . . . . .
H59 H 0.658294 0.887735 0.150393 0.080 Uiso 1 1 calc R U . . .
C60 C 0.5357(2) 0.9081(2) 0.08475(17) 0.0623(8) Uani 1 1 d . . . . .
H60 H 0.563298 0.971031 0.072124 0.075 Uiso 1 1 calc R U . . .
C61 C 0.4374(2) 0.8644(2) 0.05620(14) 0.0511(7) Uani 1 1 d . . . . .
H61 H 0.400417 0.900456 0.025510 0.061 Uiso 1 1 calc R U . . .
C62 C 0.21136(18) 0.79287(18) -0.00530(13) 0.0389(6) Uani 1 1 d . . . . .
C63 C 0.2466(2) 0.8396(2) -0.06541(14) 0.0477(7) Uani 1 1 d . . . . .
H63 H 0.307265 0.823851 -0.082858 0.057 Uiso 1 1 calc R U . . .
C64 C 0.1958(2) 0.9078(2) -0.09997(15) 0.0543(7) Uani 1 1 d . . . . .
H64 H 0.223573 0.938047 -0.138737 0.065 Uiso 1 1 calc R U . . .
C65 C 0.1046(2) 0.9311(2) -0.07749(16) 0.0577(8) Uani 1 1 d . . . . .
H65 H 0.070362 0.977417 -0.100289 0.069 Uiso 1 1 calc R U . . .
C66 C 0.0650(2) 0.8844(2) -0.02051(15) 0.0563(8) Uani 1 1 d . . . . .
H66 H 0.002318 0.897758 -0.005196 0.068 Uiso 1 1 calc R U . . .
C67 C 0.11821(19) 0.8176(2) 0.01411(13) 0.0459(6) Uani 1 1 d . . . . .
H67 H 0.089618 0.787614 0.052716 0.055 Uiso 1 1 calc R U . . .
C68 C 0.2089(2) 0.6649(2) 0.09774(14) 0.0461(6) Uani 1 1 d . . . . .
C69 C 0.2336(2) 0.6865(2) 0.17285(15) 0.0619(8) Uani 1 1 d . . . . .
H69 H 0.293871 0.729842 0.189856 0.074 Uiso 1 1 calc R U . . .
C70 C 0.1716(4) 0.6457(3) 0.22367(19) 0.0878(12) Uani 1 1 d . . . . .
H70 H 0.191030 0.661841 0.273530 0.105 Uiso 1 1 calc R U . . .
C71 C 0.0829(4) 0.5824(3) 0.2008(3) 0.0986(14) Uani 1 1 d . . . . .
H71 H 0.041621 0.554766 0.234651 0.118 Uiso 1 1 calc R U . . .
C72 C 0.0552(3) 0.5600(3) 0.1278(2) 0.0971(13) Uani 1 1 d . . . . .
H72 H -0.006072 0.517896 0.111347 0.117 Uiso 1 1 calc R U . . .
C73 C 0.1177(3) 0.5997(2) 0.07830(18) 0.0721(9) Uani 1 1 d . . . . .
H73 H 0.097573 0.581719 0.028685 0.086 Uiso 1 1 calc R U . . .
C74 C 0.28805(18) 0.61998(18) -0.02725(13) 0.0390(6) Uani 1 1 d . . . . .
C75 C 0.3626(2) 0.5586(2) -0.02196(18) 0.0743(10) Uani 1 1 d . . . . .
H75 H 0.411467 0.572085 0.018369 0.089 Uiso 1 1 calc R U . . .
C76 C 0.3696(3) 0.4779(3) -0.0728(2) 0.0860(12) Uani 1 1 d . . . . .
H76 H 0.421490 0.438534 -0.065511 0.103 Uiso 1 1 calc R U . . .
C77 C 0.3019(2) 0.4558(2) -0.13297(16) 0.0633(8) Uani 1 1 d . . . . .
H77 H 0.306911 0.402375 -0.167845 0.076 Uiso 1 1 calc R U . . .
C78 C 0.2263(2) 0.5138(2) -0.14111(16) 0.0627(8) Uani 1 1 d . . . . .
H78 H 0.178591 0.500056 -0.182093 0.075 Uiso 1 1 calc R U . . .
C79 C 0.2195(2) 0.5931(2) -0.08909(15) 0.0549(7) Uani 1 1 d . . . . .
H79 H 0.165893 0.630419 -0.096058 0.066 Uiso 1 1 calc R U . . .

loop_
_atom_site_aniso_label
_atom_site_aniso_U_11
_atom_site_aniso_U_22
_atom_site_aniso_U_33
_atom_site_aniso_U_23
_atom_site_aniso_U_13
_atom_site_aniso_U_12
Co1 0.0392(2) 0.0380(2) 0.0479(2) -0.00455(16) 0.00627(15) 0.00467(15)
N1 0.0460(13) 0.0436(14) 0.0586(14) -0.0058(11) 0.0061(10) 0.0087(10)
N2 0.0444(13) 0.0513(15) 0.0610(14) -0.0068(12) 0.0115(11) -0.0009(11)
N3 0.0599(15) 0.0456(15) 0.0536(14) -0.0062(12) 0.0091(11) 0.0087(12)
N4 0.0592(16) 0.0559(16) 0.0527(14) 0.0043(12) 0.0036(11) 0.0176(12)
N5 0.0429(12) 0.0491(14) 0.0513(13) 0.0032(12) 0.0019(10) 0.0046(11)
N6 0.0446(13) 0.0464(14) 0.0485(13) -0.0039(11) 0.0035(10) 0.0010(10)
N7 0.0490(13) 0.0428(13) 0.0421(12) -0.0063(10) 0.0042(10) 0.0072(10)
B1 0.0518(19) 0.0479(19) 0.0472(17) 0.0043(15) 0.0192(14) 0.0054(15)
B2 0.0386(16) 0.0402(17) 0.0429(16) 0.0038(14) 0.0098(12) 0.0109(13)
C1 0.070(2) 0.0395(17) 0.0681(19) -0.0034(15) 0.0043(15) 0.0166(15)
C2 0.0629(19) 0.0457(18) 0.0486(16) 0.0040(14) 0.0010(13) 0.0086(15)
C3 0.090(3) 0.054(2) 0.069(2) 0.0142(17) 0.0045(18) -0.0033(18)
C4 0.086(3) 0.085(3) 0.106(3) 0.036(3) 0.006(2) -0.014(2)
C5 0.063(2) 0.109(3) 0.100(3) 0.047(3) 0.019(2) 0.009(2)
C6 0.072(2) 0.084(3) 0.062(2) 0.0182(18) 0.0156(17) 0.026(2)
C7 0.0688(19) 0.0477(18) 0.0525(17) -0.0114(14) 0.0133(14) 0.0055(15)
C8 0.071(2) 0.0480(18) 0.0502(17) -0.0051(15) 0.0169(14) -0.0009(15)
C9 0.154(4) 0.067(3) 0.065(2) -0.001(2) 0.050(2) 0.001(2)
C10 0.226(5) 0.088(3) 0.089(3) 0.025(3) 0.058(3) 0.006(3)
C11 0.205(5) 0.066(3) 0.090(3) 0.028(3) 0.032(3) 0.017(3)
C12 0.107(3) 0.051(2) 0.070(2) 0.0034(18) 0.0087(19) 0.0182(19)
C13 0.0529(19) 0.067(2) 0.097(2) -0.0192(19) 0.0154(17) 0.0196(16)
C14 0.0416(17) 0.078(2) 0.084(2) -0.0151(19) 0.0169(16) 0.0062(16)
C15 0.069(2) 0.119(4) 0.144(4) -0.019(3) 0.060(3) -0.004(2)
C16 0.091(3) 0.127(4) 0.157(4) -0.009(4) 0.076(3) -0.029(3)
C17 0.079(3) 0.092(3) 0.114(3) 0.002(3) 0.042(2) -0.029(2)
C18 0.0517(18) 0.061(2) 0.0666(19) -0.0035(17) 0.0094(15) -0.0129(15)
C19 0.0677(19) 0.0424(17) 0.0626(18) -0.0049(15) 0.0035(15) -0.0101(15)
C20 0.0466(16) 0.065(2) 0.0603(18) -0.0087(16) -0.0062(13) -0.0005(15)
C21 0.0398(15) 0.0607(19) 0.0503(16) 0.0011(14) -0.0036(12) 0.0091(13)
C22 0.061(2) 0.083(3) 0.0577(19) -0.0003(18) -0.0118(15) 0.0118(18)
C23 0.082(2) 0.100(3) 0.059(2) 0.020(2) -0.0076(18) 0.027(2)
C24 0.081(2) 0.070(2) 0.072(2) 0.0258(19) 0.0022(18) 0.0135(19)
C25 0.0602(18) 0.060(2) 0.0570(18) 0.0089(16) -0.0005(14) 0.0054(15)
C26 0.0638(18) 0.0509(18) 0.0482(16) -0.0120(14) 0.0026(14) 0.0103(14)
C27 0.0533(16) 0.0382(15) 0.0359(13) -0.0001(12) 0.0130(11) 0.0083(12)
C28 0.069(2) 0.0486(17) 0.0428(15) -0.0010(13) 0.0195(14) 0.0160(15)
C29 0.0597(19) 0.059(2) 0.0589(18) 0.0124(16) 0.0238(15) 0.0240(15)
C30 0.0504(17) 0.061(2) 0.0565(18) 0.0103(16) 0.0048(13) 0.0120(15)
C31 0.0520(17) 0.0526(18) 0.0489(16) -0.0033(14) 0.0022(13) 0.0118(14)
C32 0.0515(16) 0.0515(17) 0.0472(16) 0.0010(14) 0.0121(12) 0.0077(14)
C33 0.0550(17) 0.0574(19) 0.0505(16) 0.0014(15) 0.0061(13) 0.0073(15)
C34 0.064(2) 0.059(2) 0.070(2) -0.0023(17) -0.0008(16) 0.0014(16)
C35 0.071(2) 0.069(2) 0.070(2) -0.0158(19) -0.0009(17) 0.0119(19)
C36 0.091(3) 0.086(3) 0.0491(18) -0.0170(18) 0.0139(17) 0.018(2)
C37 0.073(2) 0.074(2) 0.0535(18) -0.0054(17) 0.0215(15) 0.0000(17)
C38 0.0568(17) 0.0514(18) 0.0451(15) 0.0029(14) 0.0261(13) 0.0116(14)
C39 0.0587(19) 0.069(2) 0.066(2) 0.0172(17) 0.0263(15) 0.0165(16)
C40 0.077(2) 0.085(3) 0.077(2) 0.031(2) 0.0355(19) 0.035(2)
C41 0.111(3) 0.052(2) 0.086(3) 0.021(2) 0.056(2) 0.025(2)
C42 0.102(3) 0.048(2) 0.066(2) -0.0013(17) 0.041(2) -0.0002(18)
C43 0.081(2) 0.0477(18) 0.0443(16) -0.0031(14) 0.0237(14) 0.0025(16)
C44 0.0527(16) 0.0435(16) 0.0496(16) 0.0082(13) 0.0213(13) 0.0016(13)
C45 0.063(2) 0.074(2) 0.0626(19) 0.0015(17) 0.0150(15) 0.0144(17)
C46 0.071(2) 0.089(3) 0.097(3) 0.000(2) 0.024(2) 0.027(2)
C47 0.059(2) 0.088(3) 0.102(3) 0.028(2) 0.009(2) 0.0172(19)
C48 0.068(2) 0.105(3) 0.069(2) 0.019(2) 0.0035(18) 0.005(2)
C49 0.0562(19) 0.078(2) 0.0588(19) 0.0038(17) 0.0136(15) 0.0090(17)
C50 0.0501(16) 0.0444(16) 0.0409(14) -0.0014(13) 0.0124(12) -0.0023(13)
C51 0.0632(19) 0.0546(19) 0.0536(17) 0.0059(15) 0.0187(14) 0.0053(15)
C52 0.070(2) 0.070(2) 0.0477(17) 0.0069(16) 0.0200(15) -0.0075(18)
C53 0.063(2) 0.066(2) 0.0551(18) -0.0141(17) 0.0242(15) -0.0018(17)
C54 0.0565(18) 0.0545(19) 0.0582(18) -0.0095(16) 0.0199(14) 0.0030(14)
C55 0.0527(16) 0.0478(17) 0.0491(16) -0.0010(13) 0.0129(13) -0.0004(13)
C56 0.0435(14) 0.0411(16) 0.0462(15) -0.0011(13) 0.0094(12) 0.0113(12)
C57 0.0549(18) 0.0516(18) 0.0631(18) 0.0012(15) 0.0004(14) 0.0141(14)
C58 0.0578(19) 0.072(2) 0.066(2) -0.0103(18) -0.0094(15) 0.0249(17)
C59 0.0454(17) 0.071(2) 0.075(2) -0.0196(18) -0.0029(15) 0.0055(16)
C60 0.0547(18) 0.0551(19) 0.072(2) -0.0044(17) 0.0113(15) -0.0051(15)
C61 0.0473(16) 0.0511(18) 0.0541(16) 0.0034(14) 0.0079(13) 0.0048(13)
C62 0.0384(14) 0.0359(14) 0.0419(14) -0.0027(12) 0.0074(11) 0.0066(11)
C63 0.0423(15) 0.0477(17) 0.0560(16) 0.0095(14) 0.0088(12) 0.0118(13)
C64 0.0615(19) 0.0488(18) 0.0528(17) 0.0103(14) 0.0018(14) 0.0080(14)
C65 0.0632(19) 0.0547(19) 0.0543(18) -0.0024(15) -0.0141(15) 0.0228(15)
C66 0.0458(16) 0.068(2) 0.0545(17) -0.0137(16) -0.0039(13) 0.0245(15)
C67 0.0420(15) 0.0535(17) 0.0417(14) -0.0040(13) 0.0047(11) 0.0113(13)
C68 0.0549(17) 0.0380(15) 0.0484(16) 0.0069(13) 0.0150(12) 0.0105(13)
C69 0.074(2) 0.065(2) 0.0520(18) 0.0119(16) 0.0181(15) 0.0182(16)
C70 0.124(3) 0.099(3) 0.055(2) 0.027(2) 0.037(2) 0.040(3)
C71 0.129(4) 0.072(3) 0.112(3) 0.039(3) 0.077(3) 0.017(3)
C72 0.109(3) 0.077(3) 0.101(3) -0.002(2) 0.059(2) -0.023(2)
C73 0.078(2) 0.067(2) 0.067(2) -0.0020(17) 0.0308(17) -0.0132(18)
C74 0.0382(14) 0.0378(15) 0.0427(14) 0.0058(12) 0.0094(11) 0.0071(11)
C75 0.065(2) 0.072(2) 0.082(2) -0.0224(19) -0.0213(17) 0.0342(18)
C76 0.072(2) 0.078(2) 0.107(3) -0.027(2) -0.017(2) 0.0475(19)
C77 0.071(2) 0.056(2) 0.0636(19) -0.0098(16) 0.0157(16) 0.0171(17)
C78 0.073(2) 0.061(2) 0.0531(17) -0.0049(16) -0.0014(15) 0.0177(17)
C79 0.0589(18) 0.0536(18) 0.0545(17) -0.0014(15) 0.0026(14) 0.0233(14)

loop_
_atom_type_symbol
_atom_type_description
_atom_type_scat_dispersion_real
_atom_type_scat_dispersion_imag
_atom_type_scat_source
C C 0.0033 0.0016 'International Tables Vol C Tables 4.2.6.8 and 6.1.1.4'
H H 0.0000 0.0000 'International Tables Vol C Tables 4.2.6.8 and 6.1.1.4'
B B 0.0013 0.0007 'International Tables Vol C Tables 4.2.6.8 and 6.1.1.4'
N N 0.0061 0.0033 'International Tables Vol C Tables 4.2.6.8 and 6.1.1.4'
Co Co 0.3494 0.9721 'International Tables Vol C Tables 4.2.6.8 and 6.1.1.4'

loop_
_geom_angle_atom_site_label_1
_geom_angle_atom_site_label_2
_geom_angle_atom_site_label_3
_geom_angle
_geom_angle_site_symmetry_1
_geom_angle_site_symmetry_3
_geom_angle_publ_flag
N2 Co1 N7 125.34(9) . . ?
N2 Co1 N5 99.39(8) . . ?
N7 Co1 N5 107.30(8) . . ?
N2 Co1 N1 75.00(8) . . ?
N7 Co1 N1 141.46(8) . . ?
N5 Co1 N1 99.58(8) . . ?
N2 Co1 N6 70.03(8) . . ?
N7 Co1 N6 73.51(8) . . ?
N5 Co1 N6 73.06(8) . . ?
N1 Co1 N6 142.24(8) . . ?
N2 Co1 N3 75.28(8) . . ?
N7 Co1 N3 80.05(8) . . ?
N5 Co1 N3 172.63(8) . . ?
N1 Co1 N3 74.27(8) . . ?
N6 Co1 N3 109.18(8) . . ?
N2 Co1 N4 145.39(9) . . ?
N7 Co1 N4 85.45(8) . . ?
N5 Co1 N4 83.43(8) . . ?
N1 Co1 N4 70.53(8) . . ?
N6 Co1 N4 141.53(8) . . ?
N3 Co1 N4 98.04(7) . . ?
C1 N1 C7 107.6(2) . . ?
C1 N1 C13 111.1(2) . . ?
C7 N1 C13 110.2(2) . . ?
C1 N1 Co1 111.47(16) . . ?
C7 N1 Co1 110.00(16) . . ?
C13 N1 Co1 106.53(16) . . ?
C18 N2 C14 120.7(3) . . ?
C18 N2 Co1 118.28(19) . . ?
C14 N2 Co1 119.12(19) . . ?
C12 N3 C8 117.4(3) . . ?
C12 N3 Co1 126.5(2) . . ?
C8 N3 Co1 112.08(19) . . ?
C6 N4 C2 116.8(3) . . ?
C6 N4 Co1 128.5(2) . . ?
C2 N4 Co1 114.69(19) . . ?
C25 N5 C21 116.2(2) . . ?
C25 N5 Co1 127.11(18) . . ?
C21 N5 Co1 116.53(18) . . ?
C26 N6 C19 112.7(2) . . ?
C26 N6 C20 110.1(2) . . ?
C19 N6 C20 111.4(2) . . ?
C26 N6 Co1 109.77(15) . . ?
C19 N6 Co1 104.49(15) . . ?
C20 N6 Co1 108.06(16) . . ?
C27 N7 C31 117.2(2) . . ?
C27 N7 Co1 120.46(16) . . ?
C31 N7 Co1 122.33(17) . . ?
C38 B1 C44 108.7(2) . . ?
C38 B1 C32 111.9(2) . . ?
C44 B1 C32 108.5(2) . . ?
C38 B1 C50 107.7(2) . . ?
C44 B1 C50 111.1(2) . . ?
C32 B1 C50 109.0(2) . . ?
C68 B2 C62 108.9(2) . . ?
C68 B2 C74 107.5(2) . . ?
C62 B2 C74 108.08(19) . . ?
C68 B2 C56 111.0(2) . . ?
C62 B2 C56 111.5(2) . . ?
C74 B2 C56 109.8(2) . . ?
N1 C1 C2 111.1(2) . . ?
N4 C2 C3 123.0(3) . . ?
N4 C2 C1 116.0(2) . . ?
C3 C2 C1 121.0(3) . . ?
C4 C3 C2 118.7(4) . . ?
C5 C4 C3 119.0(4) . . ?
C4 C5 C6 119.0(4) . . ?
N4 C6 C5 123.3(3) . . ?
N1 C7 C8 114.2(2) . . ?
N3 C8 C9 122.8(3) . . ?
N3 C8 C7 115.5(2) . . ?
C9 C8 C7 121.5(3) . . ?
C10 C9 C8 118.9(4) . . ?
C9 C10 C11 119.4(4) . . ?
C10 C11 C12 118.4(4) . . ?
N3 C12 C11 123.0(4) . . ?
N1 C13 C14 110.0(2) . . ?
N2 C14 C15 121.1(3) . . ?
N2 C14 C13 113.5(3) . . ?
C15 C14 C13 125.4(3) . . ?
C16 C15 C14 118.3(4) . . ?
C15 C16 C17 120.7(4) . . ?
C16 C17 C18 118.4(4) . . ?
N2 C18 C17 120.9(3) . . ?
N2 C18 C19 113.8(2) . . ?
C17 C18 C19 125.3(3) . . ?
N6 C19 C18 108.2(2) . . ?
N6 C20 C21 109.5(2) . . ?
N5 C21 C22 122.5(3) . . ?
N5 C21 C20 117.0(2) . . ?
C22 C21 C20 120.4(3) . . ?
C23 C22 C21 119.8(3) . . ?
C22 C23 C24 118.3(3) . . ?
C25 C24 C23 118.7(3) . . ?
N5 C25 C24 124.4(3) . . ?
N6 C26 C27 111.4(2) . . ?
N7 C27 C28 122.3(2) . . ?
N7 C27 C26 115.8(2) . . ?
C28 C27 C26 121.9(2) . . ?
C29 C28 C27 119.8(3) . . ?
C28 C29 C30 118.8(3) . . ?
C29 C30 C31 119.1(3) . . ?
N7 C31 C30 122.7(3) . . ?
C33 C32 C37 113.9(3) . . ?
C33 C32 B1 123.8(2) . . ?
C37 C32 B1 122.2(2) . . ?
C34 C33 C32 123.3(3) . . ?
C35 C34 C33 120.9(3) . . ?
C34 C35 C36 118.1(3) . . ?
C35 C36 C37 121.0(3) . . ?
C36 C37 C32 122.7(3) . . ?
C43 C38 C39 114.9(3) . . ?
C43 C38 B1 121.3(3) . . ?
C39 C38 B1 123.6(3) . . ?
C40 C39 C38 122.9(3) . . ?
C41 C40 C39 119.5(3) . . ?
C40 C41 C42 119.7(3) . . ?
C41 C42 C43 120.0(3) . . ?
C42 C43 C38 123.0(3) . . ?
C45 C44 C49 114.2(3) . . ?
C45 C44 B1 122.5(2) . . ?
C49 C44 B1 123.3(2) . . ?
C46 C45 C44 122.8(3) . . ?
C47 C46 C45 120.8(3) . . ?
C46 C47 C48 118.7(3) . . ?
C47 C48 C49 119.9(3) . . ?
C48 C49 C44 123.4(3) . . ?
C55 C50 C51 114.8(2) . . ?
C55 C50 B1 122.6(2) . . ?
C51 C50 B1 122.6(2) . . ?
C52 C51 C50 122.8(3) . . ?
C53 C52 C51 119.9(3) . . ?
C54 C53 C52 119.4(3) . . ?
C53 C54 C55 119.6(3) . . ?
C54 C55 C50 123.5(3) . . ?
C61 C56 C57 113.8(2) . . ?
C61 C56 B2 124.9(2) . . ?
C57 C56 B2 121.3(2) . . ?
C58 C57 C56 123.0(3) . . ?
C59 C58 C57 120.4(3) . . ?
C60 C59 C58 118.8(3) . . ?
C59 C60 C61 120.2(3) . . ?
C60 C61 C56 123.8(3) . . ?
C67 C62 C63 113.8(2) . . ?
C67 C62 B2 124.9(2) . . ?
C63 C62 B2 121.3(2) . . ?
C64 C63 C62 123.3(3) . . ?
C65 C64 C63 120.4(3) . . ?
C64 C65 C66 118.5(3) . . ?
C65 C66 C67 120.1(3) . . ?
C62 C67 C66 123.9(3) . . ?
C73 C68 C69 114.1(3) . . ?
C73 C68 B2 120.8(2) . . ?
C69 C68 B2 125.1(2) . . ?
C68 C69 C70 122.5(3) . . ?
C71 C70 C69 120.3(3) . . ?
C72 C71 C70 119.1(3) . . ?
C71 C72 C73 119.9(4) . . ?
C72 C73 C68 124.0(3) . . ?
C75 C74 C79 113.1(2) . . ?
C75 C74 B2 124.5(2) . . ?
C79 C74 B2 122.3(2) . . ?
C74 C75 C76 124.1(3) . . ?
C77 C76 C75 120.5(3) . . ?
C76 C77 C78 118.1(3) . . ?
C77 C78 C79 120.6(3) . . ?
C78 C79 C74 123.6(3) . . ?

loop_
_geom_bond_atom_site_label_1
_geom_bond_atom_site_label_2
_geom_bond_distance
_geom_bond_site_symmetry_2
_geom_bond_publ_flag
Co1 N2 2.138(2) . ?
Co1 N7 2.140(2) . ?
Co1 N5 2.242(2) . ?
Co1 N1 2.287(2) . ?
Co1 N6 2.305(2) . ?
Co1 N3 2.406(2) . ?
Co1 N4 2.423(2) . ?
N1 C1 1.466(3) . ?
N1 C7 1.476(3) . ?
N1 C13 1.478(3) . ?
N2 C18 1.333(4) . ?
N2 C14 1.335(4) . ?
N3 C12 1.331(4) . ?
N3 C8 1.333(3) . ?
N4 C6 1.338(4) . ?
N4 C2 1.342(3) . ?
N5 C25 1.340(3) . ?
N5 C21 1.344(3) . ?
N6 C26 1.457(3) . ?
N6 C19 1.474(3) . ?
N6 C20 1.481(3) . ?
N7 C27 1.339(3) . ?
N7 C31 1.353(3) . ?
B1 C38 1.632(4) . ?
B1 C44 1.651(4) . ?
B1 C32 1.651(4) . ?
B1 C50 1.659(4) . ?
B2 C68 1.644(4) . ?
B2 C62 1.646(4) . ?
B2 C74 1.650(4) . ?
B2 C56 1.653(4) . ?
C1 C2 1.492(4) . ?
C2 C3 1.381(4) . ?
C3 C4 1.374(5) . ?
C4 C5 1.365(5) . ?
C5 C6 1.375(5) . ?
C7 C8 1.487(4) . ?
C8 C9 1.367(4) . ?
C9 C10 1.361(5) . ?
C10 C11 1.364(6) . ?
C11 C12 1.375(5) . ?
C13 C14 1.492(4) . ?
C14 C15 1.376(5) . ?
C15 C16 1.367(6) . ?
C16 C17 1.374(6) . ?
C17 C18 1.376(4) . ?
C18 C19 1.495(4) . ?
C20 C21 1.488(4) . ?
C21 C22 1.382(4) . ?
C22 C23 1.368(4) . ?
C23 C24 1.375(5) . ?
C24 C25 1.364(4) . ?
C26 C27 1.500(4) . ?
C27 C28 1.372(4) . ?
C28 C29 1.365(4) . ?
C29 C30 1.368(4) . ?
C30 C31 1.370(4) . ?
C32 C33 1.391(4) . ?
C32 C37 1.398(4) . ?
C33 C34 1.381(4) . ?
C34 C35 1.362(4) . ?
C35 C36 1.362(5) . ?
C36 C37 1.385(4) . ?
C38 C43 1.400(4) . ?
C38 C39 1.400(4) . ?
C39 C40 1.392(4) . ?
C40 C41 1.375(5) . ?
C41 C42 1.376(5) . ?
C42 C43 1.378(4) . ?
C44 C45 1.388(4) . ?
C44 C49 1.394(4) . ?
C45 C46 1.380(4) . ?
C46 C47 1.361(5) . ?
C47 C48 1.366(5) . ?
C48 C49 1.381(4) . ?
C50 C55 1.392(4) . ?
C50 C51 1.397(4) . ?
C51 C52 1.390(4) . ?
C52 C53 1.376(4) . ?
C53 C54 1.373(4) . ?
C54 C55 1.384(4) . ?
C56 C61 1.392(4) . ?
C56 C57 1.406(4) . ?
C57 C58 1.388(4) . ?
C58 C59 1.371(4) . ?
C59 C60 1.366(4) . ?
C60 C61 1.386(4) . ?
C62 C67 1.382(3) . ?
C62 C63 1.403(3) . ?
C63 C64 1.380(4) . ?
C64 C65 1.370(4) . ?
C65 C66 1.374(4) . ?
C66 C67 1.384(4) . ?
C68 C73 1.386(4) . ?
C68 C69 1.389(4) . ?
C69 C70 1.393(5) . ?
C70 C71 1.358(5) . ?
C71 C72 1.359(5) . ?
C72 C73 1.373(4) . ?
C74 C75 1.372(4) . ?
C74 C79 1.382(3) . ?
C75 C76 1.382(4) . ?
C76 C77 1.348(4) . ?
C77 C78 1.356(4) . ?
C78 C79 1.381(4) . ?
